data_2231322
loop_
_publ_author_name
'Wu, Qingkun'
'Yin, Handong'

_publ_section_title
;
 <i>N</i>-Hydroxypyridine-4-carboxamide
;
_journal_coeditor_code TK2754
_journal_issue 8
_journal_name_full 'Acta Crystallographica Section E'
_journal_page_first o1905
_journal_paper_doi 10.1107/S1600536811025566
_journal_volume 67
_journal_year 2011
_chemical_formula_iupac 'C6 H6 N2 O2'
_chemical_formula_moiety 'C6 H6 N2 O2'
_chemical_formula_sum 'C6 H6 N2 O2'
_chemical_formula_weight 138.13
_chemical_name_systematic
;
<i>N</i>-Hydroxypyridine-4-carboxamide
;
_space_group_IT_number 14
_symmetry_cell_setting monoclinic
_symmetry_space_group_name_Hall '-P 2ybc'
_symmetry_space_group_name_H-M 'P 1 21/c 1'
_atom_sites_solution_hydrogens geom
_atom_sites_solution_primary direct
_atom_sites_solution_secondary difmap
_audit_creation_method SHELXL-97
_cell_angle_alpha 90.00
_cell_angle_beta 99.5790(10)
_cell_angle_gamma 90.00
_cell_formula_units_Z 4
_cell_length_a 4.8765(5)
_cell_length_b 13.4476(16)
_cell_length_c 9.6656(11)
_cell_measurement_reflns_used 1066
_cell_measurement_temperature 298(2)
_cell_measurement_theta_max 26.002
_cell_measurement_theta_min 2.626
_cell_volume 625.01(12)
_computing_cell_refinement 'SAINT (Siemens, 1996)'
_computing_data_collection 'SMART (Siemens, 1996)'
_computing_data_reduction 'SAINT (Siemens, 1996)'
_computing_molecular_graphics 'SHELXTL (Sheldrick, 2008)'
_computing_publication_material 'SHELXTL (Sheldrick, 2008)'
_computing_structure_refinement 'SHELXL97 (Sheldrick, 2008)'
_computing_structure_solution 'SHELXS97 (Sheldrick, 2008)'
_diffrn_ambient_temperature 298(2)
_diffrn_measured_fraction_theta_full 0.995
_diffrn_measured_fraction_theta_max 0.995
_diffrn_measurement_device_type 'Bruker SMART CCD area-detector'
_diffrn_measurement_method '\f and \w scans'
_diffrn_radiation_monochromator graphite
_diffrn_radiation_source 'fine-focus sealed tube'
_diffrn_radiation_type MoK\a
_diffrn_radiation_wavelength 0.71073
_diffrn_reflns_av_R_equivalents 0.0237
_diffrn_reflns_av_sigmaI/netI 0.0274
_diffrn_reflns_limit_h_max 5
_diffrn_reflns_limit_h_min -5
_diffrn_reflns_limit_k_max 16
_diffrn_reflns_limit_k_min -13
_diffrn_reflns_limit_l_max 10
_diffrn_reflns_limit_l_min -11
_diffrn_reflns_number 3030
_diffrn_reflns_theta_full 25.02
_diffrn_reflns_theta_max 25.02
_diffrn_reflns_theta_min 2.62
_exptl_absorpt_coefficient_mu 0.113
_exptl_absorpt_correction_T_max 0.9832
_exptl_absorpt_correction_T_min 0.9614
_exptl_absorpt_correction_type multi-scan
_exptl_absorpt_process_details '(SADABS; Sheldrick, 1996)'
_exptl_crystal_colour pale-red
_exptl_crystal_density_diffrn 1.468
_exptl_crystal_density_method 'not measured'
_exptl_crystal_description block
_exptl_crystal_F_000 288
_exptl_crystal_size_max 0.35
_exptl_crystal_size_mid 0.24
_exptl_crystal_size_min 0.15
_refine_diff_density_max 0.153
_refine_diff_density_min -0.161
_refine_ls_extinction_method none
_refine_ls_goodness_of_fit_ref 1.052
_refine_ls_hydrogen_treatment constr
_refine_ls_matrix_type full
_refine_ls_number_parameters 92
_refine_ls_number_reflns 1092
_refine_ls_number_restraints 0
_refine_ls_restrained_S_all 1.052
_refine_ls_R_factor_all 0.0615
_refine_ls_R_factor_gt 0.0394
_refine_ls_shift/su_max 0.000
_refine_ls_shift/su_mean 0.000
_refine_ls_structure_factor_coef Fsqd
_refine_ls_weighting_details 'calc w=1/[\s^2^(Fo^2^)+(0.0528P)^2^+0.2080P] where P=(Fo^2^+2Fc^2^)/3'
_refine_ls_weighting_scheme calc
_refine_ls_wR_factor_gt 0.1002
_refine_ls_wR_factor_ref 0.1152
_reflns_number_gt 769
_reflns_number_total 1092
_reflns_threshold_expression I>2sigma(I)
_cod_data_source_file tk2754.cif
_cod_data_source_block I
_cod_original_sg_symbol_H-M 'P 21/c'
_cod_database_code 2231322
_cod_database_fobs_code 2231322

loop_
_symmetry_equiv_pos_as_xyz
'x, y, z'
'-x, y+1/2, -z+1/2'
'-x, -y, -z'
'x, -y-1/2, z-1/2'

loop_
_atom_site_type_symbol
_atom_site_label
_atom_site_fract_x
_atom_site_fract_y
_atom_site_fract_z
_atom_site_U_iso_or_equiv
_atom_site_adp_type
_atom_site_calc_flag
_atom_site_refinement_flags
_atom_site_occupancy
_atom_site_symmetry_multiplicity
O O2 0.1487(3) 0.30086(10) 0.06585(14) 0.0430(4) Uani d . 1 1
O O1 -0.1208(3) 0.35086(10) 0.27794(16) 0.0437(5) Uani d . 1 1
H H1 -0.0465 0.4055 0.2770 0.065 Uiso calc R 1 1
N N1 0.0809(4) 0.27699(12) 0.28861(17) 0.0364(5) Uani d . 1 1
H H2 0.1275 0.2453 0.3662 0.044 Uiso calc R 1 1
C C1 0.2019(4) 0.25531(14) 0.1785(2) 0.0324(5) Uani d . 1 1
C C2 0.4074(4) 0.17092(14) 0.1980(2) 0.0331(5) Uani d . 1 1
N N2 0.7903(4) 0.01429(13) 0.2167(2) 0.0477(5) Uani d . 1 1
C C6 0.5567(5) 0.15118(16) 0.0916(2) 0.0420(6) Uani d . 1 1
H H6 0.5325 0.1905 0.0114 0.050 Uiso calc R 1 1
C C3 0.4594(6) 0.11050(18) 0.3153(2) 0.0570(7) Uani d . 1 1
H H3 0.3672 0.1214 0.3908 0.068 Uiso calc R 1 1
C C5 0.7415(5) 0.07300(17) 0.1049(2) 0.0462(6) Uani d . 1 1
H H5 0.8377 0.0606 0.0313 0.055 Uiso calc R 1 1
C C4 0.6486(6) 0.03405(19) 0.3196(3) 0.0659(8) Uani d . 1 1
H H4 0.6790 -0.0061 0.3990 0.079 Uiso calc R 1 1

loop_
_atom_site_aniso_label
_atom_site_aniso_U_11
_atom_site_aniso_U_22
_atom_site_aniso_U_33
_atom_site_aniso_U_12
_atom_site_aniso_U_13
_atom_site_aniso_U_23
O2 0.0581(10) 0.0425(9) 0.0303(8) 0.0067(8) 0.0127(7) 0.0035(6)
O1 0.0467(9) 0.0354(8) 0.0525(10) 0.0019(7) 0.0187(7) -0.0029(7)
N1 0.0442(11) 0.0354(10) 0.0312(9) 0.0040(8) 0.0107(8) -0.0002(7)
C1 0.0404(12) 0.0305(10) 0.0272(10) -0.0053(9) 0.0084(9) -0.0039(9)
C2 0.0382(12) 0.0292(10) 0.0325(11) -0.0044(9) 0.0078(9) -0.0043(8)
N2 0.0514(12) 0.0356(10) 0.0584(12) 0.0025(9) 0.0162(10) 0.0023(9)
C6 0.0448(13) 0.0485(14) 0.0341(12) 0.0047(11) 0.0103(10) 0.0022(9)
C3 0.0782(19) 0.0518(15) 0.0495(14) 0.0206(13) 0.0353(13) 0.0163(11)
C5 0.0455(14) 0.0488(14) 0.0469(14) 0.0045(11) 0.0156(11) -0.0046(11)
C4 0.090(2) 0.0537(16) 0.0620(17) 0.0249(15) 0.0364(16) 0.0262(13)

loop_
_atom_type_symbol
_atom_type_description
_atom_type_scat_dispersion_real
_atom_type_scat_dispersion_imag
_atom_type_scat_source
C C 0.0033 0.0016 'International Tables Vol C Tables 4.2.6.8 and 6.1.1.4'
H H 0.0000 0.0000 'International Tables Vol C Tables 4.2.6.8 and 6.1.1.4'
N N 0.0061 0.0033 'International Tables Vol C Tables 4.2.6.8 and 6.1.1.4'
O O 0.0106 0.0060 'International Tables Vol C Tables 4.2.6.8 and 6.1.1.4'

loop_
_geom_angle_atom_site_label_1
_geom_angle_atom_site_label_2
_geom_angle_atom_site_label_3
_geom_angle
N1 O1 H1 109.5
C1 N1 O1 119.96(16)
C1 N1 H2 120.0
O1 N1 H2 120.0
O2 C1 N1 122.57(19)
O2 C1 C2 121.35(17)
N1 C1 C2 116.07(17)
C6 C2 C3 116.7(2)
C6 C2 C1 118.33(18)
C3 C2 C1 124.92(18)
C5 N2 C4 116.4(2)
C5 C6 C2 119.7(2)
C5 C6 H6 120.2
C2 C6 H6 120.2
C4 C3 C2 119.5(2)
C4 C3 H3 120.2
C2 C3 H3 120.2
N2 C5 C6 123.8(2)
N2 C5 H5 118.1
C6 C5 H5 118.1
N2 C4 C3 123.8(2)
N2 C4 H4 118.1
C3 C4 H4 118.1

loop_
_geom_bond_atom_site_label_1
_geom_bond_atom_site_label_2
_geom_bond_distance
O2 C1 1.239(2)
O1 N1 1.390(2)
O1 H1 0.8200
N1 C1 1.332(2)
N1 H2 0.8600
C1 C2 1.505(3)
C2 C6 1.381(3)
C2 C3 1.384(3)
N2 C5 1.327(3)
N2 C4 1.329(3)
C6 C5 1.377(3)
C6 H6 0.9300
C3 C4 1.378(3)
C3 H3 0.9300
C5 H5 0.9300
C4 H4 0.9300

loop_
_geom_hbond_atom_site_label_D
_geom_hbond_atom_site_label_H
_geom_hbond_atom_site_label_A
_geom_hbond_site_symmetry_A
_geom_hbond_distance_DH
_geom_hbond_distance_HA
_geom_hbond_distance_DA
_geom_hbond_angle_DHA
O1 H1 N2 2_655 0.82 1.92 2.721(2) 166
N1 H2 O2 4_566 0.86 2.01 2.844(2) 162

loop_
_geom_torsion_atom_site_label_1
_geom_torsion_atom_site_label_2
_geom_torsion_atom_site_label_3
_geom_torsion_atom_site_label_4
_geom_torsion
O1 N1 C1 O2 2.4(3)
O1 N1 C1 C2 -177.12(15)
O2 C1 C2 C6 6.1(3)
N1 C1 C2 C6 -174.36(18)
O2 C1 C2 C3 -173.7(2)
N1 C1 C2 C3 5.8(3)
C3 C2 C6 C5 1.4(3)
C1 C2 C6 C5 -178.48(19)
C6 C2 C3 C4 -1.3(4)
C1 C2 C3 C4 178.6(2)
C4 N2 C5 C6 0.2(3)
C2 C6 C5 N2 -0.9(3)
C5 N2 C4 C3 -0.1(4)
C2 C3 C4 N2 0.6(4)

loop_
_cod_related_entry_id
_cod_related_entry_database
_cod_related_entry_code
1 ChemSpider 65783
